data_7123761
loop_
_publ_author_name
'Barry, Badru-Deen'
'Dannatt, Jonathan Elvin'
'King, Austin Kendall'
'Lee, Andre'
'Maleczka, Robert'

_publ_section_title
;
 A General Diversity Oriented Synthesis of Asymmetric Double-Decker Shaped
 Silsesquioxanes
;
_journal_name_full 'Chemical Communications'
_journal_paper_doi 10.1039/C9CC03972D
_journal_year 2019
_chemical_formula_moiety '2(C30 H25 B O7 Si4)'
_chemical_formula_sum 'C60 H50 B2 O14 Si8'
_chemical_formula_weight 1241.34
_space_group_crystal_system triclinic
_space_group_IT_number 2
_space_group_name_Hall '-P 1'
_space_group_name_H-M_alt 'P -1'
_symmetry_space_group_name_Hall '-P 1'
_symmetry_space_group_name_H-M 'P -1'
_atom_sites_solution_hydrogens geom
_atom_sites_solution_primary dual
_audit_block_doi 10.5517/ccdc.csd.cc1z6vpq
_audit_creation_date 2018-02-13
_audit_creation_method
;
Olex2 1.2-alpha
(compiled 2018.02.02 svn.r3481 for OlexSys, GUI svn.r5467)
;
_audit_update_record
;
2018-02-13 deposited with the CCDC.    2019-06-27 downloaded from the CCDC.
;
_cell_angle_alpha 76.7490(10)
_cell_angle_beta 78.4840(10)
_cell_angle_gamma 68.2650(10)
_cell_formula_units_Z 2
_cell_length_a 13.0387(9)
_cell_length_b 13.2083(9)
_cell_length_c 19.4033(14)
_cell_measurement_reflns_used 7265
_cell_measurement_temperature 173(2)
_cell_measurement_theta_max 25.13
_cell_measurement_theta_min 2.46
_cell_volume 2997.0(4)
_computing_cell_refinement 'SAINT v8.34A (Bruker, 2013)'
_computing_data_collection 'COSMO (BRUKER, V1.61, 2009)'
_computing_data_reduction 'SAINT v8.34A (Bruker, 2013)'
_computing_molecular_graphics 'Olex2 (Dolomanov et al., 2009)'
_computing_publication_material 'Olex2 (Dolomanov et al., 2009)'
_computing_structure_refinement 'XL (Sheldrick, 2008)'
_computing_structure_solution 'ShelXT (Sheldrick, 2015)'
_diffrn_ambient_temperature 173(2)
_diffrn_detector_area_resol_mean 8.36
_diffrn_measured_fraction_theta_full 0.998
_diffrn_measured_fraction_theta_max 0.997
_diffrn_measurement_device_type 'Bruker APEX-II CCD'
_diffrn_measurement_method \w
_diffrn_radiation_monochromator graphite
_diffrn_radiation_type MoK\a
_diffrn_radiation_wavelength 0.71073
_diffrn_reflns_av_R_equivalents 0.0626
_diffrn_reflns_av_unetI/netI 0.0862
_diffrn_reflns_Laue_measured_fraction_full 0.998
_diffrn_reflns_Laue_measured_fraction_max 0.997
_diffrn_reflns_limit_h_max 15
_diffrn_reflns_limit_h_min -15
_diffrn_reflns_limit_k_max 15
_diffrn_reflns_limit_k_min -15
_diffrn_reflns_limit_l_max 23
_diffrn_reflns_limit_l_min -23
_diffrn_reflns_number 29082
_diffrn_reflns_point_group_measured_fraction_full 0.998
_diffrn_reflns_point_group_measured_fraction_max 0.997
_diffrn_reflns_theta_full 25.242
_diffrn_reflns_theta_max 25.386
_diffrn_reflns_theta_min 1.684
_diffrn_source 'sealed tube'
_diffrn_standards_number 0
_exptl_absorpt_coefficient_mu 0.245
_exptl_absorpt_correction_T_max 0.7452
_exptl_absorpt_correction_T_min 0.6779
_exptl_absorpt_correction_type multi-scan
_exptl_absorpt_process_details
'SADABS-2014/5 (Bruker,2014/5) was used for absorption correction. wR2(int) was 0.0653 before and 0.0592 after correction. The Ratio of minimum to maximum transmission is 0.9097. The \l/2 correction factor is 0.00150.'
_exptl_crystal_colour colourless
_exptl_crystal_colour_primary colourless
_exptl_crystal_density_diffrn 1.376
_exptl_crystal_description hexagonal_plate
_exptl_crystal_F_000 1288
_exptl_crystal_recrystallization_method 'used as received'
_exptl_crystal_size_max 0.224
_exptl_crystal_size_mid 0.194
_exptl_crystal_size_min 0.137
_refine_diff_density_max 0.554
_refine_diff_density_min -0.434
_refine_diff_density_rms 0.077
_refine_ls_extinction_method none
_refine_ls_goodness_of_fit_ref 1.055
_refine_ls_hydrogen_treatment constr
_refine_ls_matrix_type full
_refine_ls_number_parameters 784
_refine_ls_number_reflns 10990
_refine_ls_number_restraints 0
_refine_ls_restrained_S_all 1.055
_refine_ls_R_factor_all 0.0961
_refine_ls_R_factor_gt 0.0594
_refine_ls_shift/su_max 0.001
_refine_ls_shift/su_mean 0.000
_refine_ls_structure_factor_coef Fsqd
_refine_ls_weighting_details 'w=1/[\s^2^(Fo^2^)+(0.0791P)^2^] where P=(Fo^2^+2Fc^2^)/3'
_refine_ls_weighting_scheme calc
_refine_ls_wR_factor_gt 0.1444
_refine_ls_wR_factor_ref 0.1728
_reflns_Friedel_coverage 0.000
_reflns_number_gt 6867
_reflns_number_total 10990
_reflns_threshold_expression 'I > 2\s(I)'
_cod_data_source_file c9cc03972d2.cif
_cod_data_source_block rem218a
_cod_database_code 7123761
_shelxl_version_number 2014/6
_shelx_space_group_comment
;
The symmetry employed for this shelxl refinement is uniquely defined
by the following loop, which should always be used as a source of
symmetry information in preference to the above space-group names.
They are only intended as comments.
;
_shelx_estimated_absorpt_t_max 0.967
_shelx_estimated_absorpt_t_min 0.947
_olex2_refinement_description
;
1. Fixed Uiso
 At 1.2 times of:
  All C(H) groups
2. Uiso/Uaniso restraints and constraints
Uanis(C52A) = Uanis(C50A)
Uanis(C50) = Uanis(C53A)
Uanis(C51) = Uanis(C51A)
3. Others
 Fixed Sof: C50(0.5) H50(0.5) C50A(0.5) H50A(0.5) C51(0.5) H51(0.5) C51A(0.5)
 H51A(0.5) C52(0.5) H52(0.5) C52A(0.5) H52A(0.5) C53(0.5) H53(0.5) C53A(0.5)
 H53A(0.5) C54(0.5) H54(0.5) C54A(0.5) H54A(0.5)
4.a Aromatic/amide H refined with riding coordinates:
 C2(H2), C3(H3), C4(H4), C5(H5), C6(H6), C8(H8), C9(H9), C10(H10), C11(H11),
 C12(H12), C14(H14), C15(H15), C16(H16), C17(H17), C18(H18), C20(H20), C21(H21),
  C22(H22), C23(H23), C24(H24), C26(H26), C27(H27), C28(H28), C29(H29),
 C30(H30), C32(H32), C33(H33), C34(H34), C35(H35), C36(H36), C38(H38), C39(H39),
  C40(H40), C41(H41), C42(H42), C44(H44), C45(H45), C46(H46), C47(H47),
 C48(H48), C50(H50), C50A(H50A), C51(H51), C51A(H51A), C52(H52), C52A(H52A),
 C53(H53), C53A(H53A), C54(H54), C54A(H54A), C56(H56), C57(H57), C58(H58),
 C59(H59), C60(H60)
;
_olex2_diffrn_ambient_temperature_device 'Oxford Cryosystems'
_olex2_exptl_crystal_mounting_method 'The crystal was mounted on a nylon loop with paratone oil'
_olex2_submission_original_sample_id 'RM PhBT8PhB'
_olex2_submission_special_instructions 'No special instructions were received'

loop_
_space_group_symop_operation_xyz
'x, y, z'
'-x, -y, -z'

loop_
_atom_site_label
_atom_site_type_symbol
_atom_site_fract_x
_atom_site_fract_y
_atom_site_fract_z
_atom_site_U_iso_or_equiv
_atom_site_adp_type
_atom_site_occupancy
_atom_site_site_symmetry_order
_atom_site_calc_flag
_atom_site_refinement_flags_posn
_atom_site_refinement_flags_occupancy
_atom_site_disorder_assembly
_atom_site_disorder_group
Si1 Si 0.57663(8) 0.50854(8) 0.84768(5) 0.0275(2) Uani 1 1 d . . . .
Si2 Si 0.43956(8) 0.37543(8) 0.95477(5) 0.0272(2) Uani 1 1 d . . . .
Si3 Si 0.65029(8) 0.25837(8) 1.03838(5) 0.0270(2) Uani 1 1 d . . . .
Si4 Si 0.73555(8) 0.45103(8) 0.96417(5) 0.0278(2) Uani 1 1 d . . . .
O1 O 0.5267(2) 0.64049(19) 0.82905(12) 0.0349(6) Uani 1 1 d . . . .
O2 O 0.36799(19) 0.77899(19) 0.87574(11) 0.0317(6) Uani 1 1 d . . . .
O3 O 0.47922(19) 0.4649(2) 0.89495(12) 0.0336(6) Uani 1 1 d . . . .
O4 O 0.67961(19) 0.4708(2) 0.89257(12) 0.0339(6) Uani 1 1 d . . . .
O5 O 0.53035(19) 0.31679(19) 1.01032(12) 0.0319(6) Uani 1 1 d . . . .
O6 O 0.32295(19) 0.44003(19) 0.99845(12) 0.0289(6) Uani 1 1 d . . . .
O7 O 0.7157(2) 0.34641(19) 1.02021(12) 0.0337(6) Uani 1 1 d . . . .
B1 B 0.4471(4) 0.7428(4) 0.8198(2) 0.0309(10) Uani 1 1 d . . . .
C1 C 0.4481(3) 0.8215(3) 0.74681(18) 0.0355(9) Uani 1 1 d . . . .
C2 C 0.3656(4) 0.9237(3) 0.7342(2) 0.0465(11) Uani 1 1 d . . . .
H2 H 0.3063 0.9469 0.7708 0.056 Uiso 1 1 calc R . . .
C3 C 0.3685(5) 0.9926(4) 0.6686(2) 0.0723(16) Uani 1 1 d . . . .
H3 H 0.3104 1.0617 0.6604 0.087 Uiso 1 1 calc R . . .
C4 C 0.4544(6) 0.9617(5) 0.6158(3) 0.098(2) Uani 1 1 d . . . .
H4 H 0.4565 1.0098 0.5713 0.118 Uiso 1 1 calc R . . .
C5 C 0.5365(6) 0.8623(5) 0.6267(3) 0.095(2) Uani 1 1 d . . . .
H5 H 0.5961 0.8412 0.5899 0.114 Uiso 1 1 calc R . . .
C6 C 0.5342(4) 0.7909(4) 0.6918(2) 0.0608(14) Uani 1 1 d . . . .
H6 H 0.5915 0.7210 0.6987 0.073 Uiso 1 1 calc R . . .
C7 C 0.6237(3) 0.4473(3) 0.76597(18) 0.0327(9) Uani 1 1 d . . . .
C8 C 0.5628(4) 0.4899(3) 0.7085(2) 0.0496(11) Uani 1 1 d . . . .
H8 H 0.5019 0.5574 0.7090 0.059 Uiso 1 1 calc R . . .
C9 C 0.5884(5) 0.4369(4) 0.6509(2) 0.0713(15) Uani 1 1 d . . . .
H9 H 0.5445 0.4668 0.6127 0.086 Uiso 1 1 calc R . . .
C10 C 0.6784(5) 0.3400(5) 0.6488(3) 0.0687(15) Uani 1 1 d . . . .
H10 H 0.6988 0.3044 0.6083 0.082 Uiso 1 1 calc R . . .
C11 C 0.7372(4) 0.2965(4) 0.7054(3) 0.0655(14) Uani 1 1 d . . . .
H11 H 0.7972 0.2284 0.7048 0.079 Uiso 1 1 calc R . . .
C12 C 0.7120(4) 0.3487(4) 0.7638(2) 0.0480(11) Uani 1 1 d . . . .
H12 H 0.7552 0.3170 0.8023 0.058 Uiso 1 1 calc R . . .
C13 C 0.4215(3) 0.2698(3) 0.91586(18) 0.0299(8) Uani 1 1 d . . . .
C14 C 0.4349(3) 0.2707(3) 0.8425(2) 0.0425(10) Uani 1 1 d . . . .
H14 H 0.4544 0.3283 0.8100 0.051 Uiso 1 1 calc R . . .
C15 C 0.4201(4) 0.1892(4) 0.8170(2) 0.0607(13) Uani 1 1 d . . . .
H15 H 0.4291 0.1915 0.7669 0.073 Uiso 1 1 calc R . . .
C16 C 0.3928(4) 0.1046(4) 0.8622(3) 0.0632(14) Uani 1 1 d . . . .
H16 H 0.3818 0.0494 0.8436 0.076 Uiso 1 1 calc R . . .
C17 C 0.3814(4) 0.0998(4) 0.9343(2) 0.0556(12) Uani 1 1 d . . . .
H17 H 0.3638 0.0404 0.9661 0.067 Uiso 1 1 calc R . . .
C18 C 0.3954(3) 0.1810(3) 0.9603(2) 0.0426(10) Uani 1 1 d . . . .
H18 H 0.3870 0.1770 1.0106 0.051 Uiso 1 1 calc R . . .
C19 C 0.7324(3) 0.1345(3) 0.99806(18) 0.0291(8) Uani 1 1 d . . . .
C20 C 0.7120(3) 0.1222(3) 0.93288(18) 0.0339(9) Uani 1 1 d . . . .
H20 H 0.6545 0.1791 0.9090 0.041 Uiso 1 1 calc R . . .
C21 C 0.7738(3) 0.0290(3) 0.9021(2) 0.0401(10) Uani 1 1 d . . . .
H21 H 0.7580 0.0220 0.8580 0.048 Uiso 1 1 calc R . . .
C22 C 0.8580(3) -0.0531(3) 0.9359(2) 0.0413(10) Uani 1 1 d . . . .
H22 H 0.8997 -0.1176 0.9156 0.050 Uiso 1 1 calc R . . .
C23 C 0.8819(3) -0.0418(3) 0.9993(2) 0.0439(10) Uani 1 1 d . . . .
H23 H 0.9418 -0.0973 1.0217 0.053 Uiso 1 1 calc R . . .
C24 C 0.8189(3) 0.0498(3) 1.0302(2) 0.0378(9) Uani 1 1 d . . . .
H24 H 0.8349 0.0554 1.0746 0.045 Uiso 1 1 calc R . . .
C25 C 0.8847(3) 0.4267(3) 0.94086(19) 0.0300(8) Uani 1 1 d . . . .
C26 C 0.9275(3) 0.4724(3) 0.8742(2) 0.0390(10) Uani 1 1 d . . . .
H26 H 0.8784 0.5142 0.8397 0.047 Uiso 1 1 calc R . . .
C27 C 1.0395(3) 0.4584(4) 0.8571(2) 0.0472(11) Uani 1 1 d . . . .
H27 H 1.0665 0.4909 0.8116 0.057 Uiso 1 1 calc R . . .
C28 C 1.1116(3) 0.3972(3) 0.9064(2) 0.0466(11) Uani 1 1 d . . . .
H28 H 1.1888 0.3867 0.8946 0.056 Uiso 1 1 calc R . . .
C29 C 1.0725(3) 0.3513(4) 0.9724(2) 0.0481(11) Uani 1 1 d . . . .
H29 H 1.1223 0.3098 1.0065 0.058 Uiso 1 1 calc R . . .
C30 C 0.9604(3) 0.3655(3) 0.9892(2) 0.0407(10) Uani 1 1 d . . . .
H30 H 0.9343 0.3327 1.0349 0.049 Uiso 1 1 calc R . . .
Si5 Si 0.17354(9) 0.83890(9) 0.58456(5) 0.0322(3) Uani 1 1 d . . . .
Si6 Si 0.02147(9) 1.07625(8) 0.61837(5) 0.0318(3) Uani 1 1 d . . . .
Si7 Si 0.03096(9) 1.18566(8) 0.46341(5) 0.0321(3) Uani 1 1 d . . . .
Si8 Si 0.18273(8) 0.99821(8) 0.37601(5) 0.0299(3) Uani 1 1 d . . . .
O8 O 0.2967(2) 0.9095(2) 0.40230(12) 0.0374(6) Uani 1 1 d . . . .
O9 O 0.2802(2) 0.8383(2) 0.52676(13) 0.0482(7) Uani 1 1 d . . . .
O10 O 0.1146(2) 0.9577(2) 0.60794(13) 0.0411(7) Uani 1 1 d . . . .
O11 O 0.0902(2) 0.8089(2) 0.54826(13) 0.0419(7) Uani 1 1 d . . . .
O12 O 0.0348(2) 1.1660(2) 0.54843(12) 0.0334(6) Uani 1 1 d . . . .
O13 O -0.1001(2) 1.0650(2) 0.62851(13) 0.0395(7) Uani 1 1 d . . . .
O14 O 0.1241(2) 1.0805(2) 0.43297(12) 0.0411(7) Uani 1 1 d . . . .
B2 B 0.3422(3) 0.8424(4) 0.4618(2) 0.0315(10) Uani 1 1 d . . . .
C31 C 0.4667(3) 0.7699(3) 0.45438(19) 0.0352(9) Uani 1 1 d . . . .
C32 C 0.5330(4) 0.7690(4) 0.3904(2) 0.0664(15) Uani 1 1 d . . . .
H32 H 0.5004 0.8128 0.3489 0.080 Uiso 1 1 calc R . . .
C33 C 0.6451(4) 0.7076(5) 0.3828(3) 0.0790(17) Uani 1 1 d . . . .
H33 H 0.6880 0.7114 0.3371 0.095 Uiso 1 1 calc R . . .
C34 C 0.6935(4) 0.6426(4) 0.4396(3) 0.0768(17) Uani 1 1 d . . . .
H34 H 0.7703 0.5991 0.4348 0.092 Uiso 1 1 calc R . . .
C35 C 0.6309(5) 0.6404(6) 0.5037(3) 0.136(3) Uani 1 1 d . . . .
H35 H 0.6646 0.5952 0.5444 0.163 Uiso 1 1 calc R . . .
C36 C 0.5187(4) 0.7025(5) 0.5117(3) 0.096(2) Uani 1 1 d . . . .
H36 H 0.4769 0.6985 0.5577 0.115 Uiso 1 1 calc R . . .
C37 C 0.2136(3) 0.7348(3) 0.66490(19) 0.0389(10) Uani 1 1 d . . . .
C38 C 0.2551(5) 0.6228(4) 0.6635(3) 0.0778(17) Uani 1 1 d . . . .
H38 H 0.2696 0.5979 0.6192 0.093 Uiso 1 1 calc R . . .
C39 C 0.2761(5) 0.5462(4) 0.7251(3) 0.091(2) Uani 1 1 d . . . .
H39 H 0.3033 0.4695 0.7227 0.109 Uiso 1 1 calc R . . .
C40 C 0.2586(4) 0.5784(5) 0.7887(3) 0.0761(18) Uani 1 1 d . . . .
H40 H 0.2749 0.5246 0.8305 0.091 Uiso 1 1 calc R . . .
C41 C 0.2177(4) 0.6882(5) 0.7930(2) 0.0638(15) Uani 1 1 d . . . .
H41 H 0.2053 0.7111 0.8378 0.077 Uiso 1 1 calc R . . .
C42 C 0.1943(4) 0.7661(4) 0.7318(2) 0.0493(11) Uani 1 1 d . . . .
H42 H 0.1645 0.8424 0.7352 0.059 Uiso 1 1 calc R . . .
C43 C 0.0380(3) 1.1234(3) 0.69661(18) 0.0326(9) Uani 1 1 d . . . .
C44 C 0.0895(4) 1.1992(4) 0.6890(2) 0.0515(12) Uani 1 1 d . . . .
H44 H 0.1174 1.2282 0.6426 0.062 Uiso 1 1 calc R . . .
C45 C 0.1017(5) 1.2345(4) 0.7486(2) 0.0724(16) Uani 1 1 d . . . .
H45 H 0.1387 1.2864 0.7424 0.087 Uiso 1 1 calc R . . .
C46 C 0.0610(4) 1.1953(4) 0.8152(2) 0.0535(12) Uani 1 1 d . . . .
H46 H 0.0691 1.2201 0.8554 0.064 Uiso 1 1 calc R . . .
C47 C 0.0083(4) 1.1200(4) 0.8244(2) 0.0485(11) Uani 1 1 d . . . .
H47 H -0.0207 1.0925 0.8709 0.058 Uiso 1 1 calc R . . .
C48 C -0.0023(4) 1.0843(4) 0.76534(19) 0.0467(11) Uani 1 1 d . . . .
H48 H -0.0383 1.0314 0.7720 0.056 Uiso 1 1 calc R . . .
C49 C 0.0573(4) 1.3137(3) 0.4216(2) 0.0502(12) Uani 1 1 d . . . .
C50 C 0.0140(8) 1.4044(8) 0.4675(5) 0.065(2) Uani 0.5 1 d . P A -1
H50 H -0.0261 1.3928 0.5135 0.078 Uiso 0.5 1 calc R P A -1
C50A C -0.0309(9) 1.4006(8) 0.3851(5) 0.067(2) Uani 0.5 1 d . P A 2
H50A H -0.1003 1.3916 0.3865 0.081 Uiso 0.5 1 calc R P A 2
C51 C 0.0334(9) 1.5042(7) 0.4419(6) 0.071(2) Uani 0.5 1 d . P A -1
H51 H -0.0008 1.5636 0.4679 0.085 Uiso 0.5 1 calc R P A -1
C51A C -0.0125(10) 1.4977(7) 0.3477(5) 0.071(2) Uani 0.5 1 d . P A 2
H51A H -0.0732 1.5589 0.3303 0.085 Uiso 0.5 1 calc R P A 2
C52 C 0.1016(10) 1.5170(9) 0.3792(6) 0.068(4) Uani 0.5 1 d . P A -1
H52 H 0.1182 1.5835 0.3638 0.081 Uiso 0.5 1 calc R P A -1
C52A C 0.0868(11) 1.5056(11) 0.3362(7) 0.067(2) Uani 0.5 1 d . P A 2
H52A H 0.1001 1.5697 0.3082 0.081 Uiso 0.5 1 calc R P A 2
C53 C 0.1470(12) 1.4331(12) 0.3378(6) 0.056(4) Uani 0.5 1 d . P A -1
H53 H 0.1881 1.4440 0.2921 0.068 Uiso 0.5 1 calc R P A -1
C53A C 0.1695(13) 1.4197(12) 0.3655(7) 0.065(2) Uani 0.5 1 d . P A 2
H53A H 0.2410 1.4261 0.3599 0.078 Uiso 0.5 1 calc R P A 2
C54 C 0.1299(12) 1.3342(11) 0.3656(6) 0.051(3) Uani 0.5 1 d . P A -1
H54 H 0.1749 1.2734 0.3424 0.061 Uiso 0.5 1 calc R P A -1
C54A C 0.1549(12) 1.3224(12) 0.4035(8) 0.084(5) Uani 0.5 1 d . P A 2
H54A H 0.2183 1.2606 0.4165 0.101 Uiso 0.5 1 calc R P A 2
C55 C 0.2105(3) 1.0781(3) 0.28769(18) 0.0339(9) Uani 1 1 d . . . .
C56 C 0.1204(3) 1.1587(3) 0.2558(2) 0.0415(10) Uani 1 1 d . . . .
H56 H 0.0469 1.1663 0.2785 0.050 Uiso 1 1 calc R . . .
C57 C 0.1354(4) 1.2275(3) 0.1924(2) 0.0499(11) Uani 1 1 d . . . .
H57 H 0.0728 1.2815 0.1718 0.060 Uiso 1 1 calc R . . .
C58 C 0.2412(4) 1.2173(4) 0.1592(2) 0.0536(12) Uani 1 1 d . . . .
H58 H 0.2521 1.2663 0.1164 0.064 Uiso 1 1 calc R . . .
C59 C 0.3310(4) 1.1370(4) 0.1876(2) 0.0537(12) Uani 1 1 d . . . .
H59 H 0.4038 1.1281 0.1632 0.064 Uiso 1 1 calc R . . .
C60 C 0.3163(3) 1.0683(4) 0.2519(2) 0.0452(11) Uani 1 1 d . . . .
H60 H 0.3794 1.0138 0.2716 0.054 Uiso 1 1 calc R . . .

loop_
_atom_site_aniso_label
_atom_site_aniso_U_11
_atom_site_aniso_U_22
_atom_site_aniso_U_33
_atom_site_aniso_U_23
_atom_site_aniso_U_13
_atom_site_aniso_U_12
Si1 0.0263(6) 0.0270(5) 0.0286(5) -0.0049(4) -0.0025(4) -0.0087(5)
Si2 0.0251(5) 0.0283(6) 0.0283(5) -0.0045(4) -0.0029(4) -0.0097(5)
Si3 0.0269(6) 0.0254(5) 0.0289(5) -0.0047(4) -0.0042(4) -0.0086(4)
Si4 0.0236(6) 0.0255(5) 0.0340(5) -0.0060(4) -0.0031(4) -0.0079(4)
O1 0.0385(16) 0.0264(14) 0.0335(13) -0.0017(11) 0.0012(11) -0.0089(12)
O2 0.0318(14) 0.0327(14) 0.0275(13) -0.0021(11) -0.0049(11) -0.0088(12)
O3 0.0284(14) 0.0371(15) 0.0348(14) -0.0007(11) -0.0023(11) -0.0145(12)
O4 0.0273(14) 0.0413(15) 0.0357(14) -0.0097(12) -0.0053(11) -0.0121(12)
O5 0.0280(14) 0.0326(14) 0.0332(13) -0.0052(11) -0.0092(11) -0.0057(12)
O6 0.0273(14) 0.0267(13) 0.0340(13) -0.0063(11) -0.0006(11) -0.0117(11)
O7 0.0323(15) 0.0299(14) 0.0378(14) -0.0048(11) -0.0036(11) -0.0105(12)
B1 0.032(2) 0.032(2) 0.033(2) -0.0081(19) -0.0074(19) -0.012(2)
C1 0.045(2) 0.032(2) 0.031(2) -0.0056(17) -0.0053(18) -0.0153(19)
C2 0.054(3) 0.043(3) 0.041(2) -0.0022(19) -0.012(2) -0.015(2)
C3 0.100(4) 0.044(3) 0.051(3) 0.014(2) -0.024(3) -0.006(3)
C4 0.167(7) 0.061(4) 0.036(3) 0.018(3) 0.001(3) -0.025(4)
C5 0.144(6) 0.061(4) 0.042(3) 0.001(3) 0.028(3) -0.018(4)
C6 0.081(4) 0.041(3) 0.041(2) -0.002(2) 0.008(2) -0.009(3)
C7 0.036(2) 0.031(2) 0.034(2) -0.0063(16) -0.0014(17) -0.0154(18)
C8 0.069(3) 0.035(2) 0.043(2) -0.0097(19) -0.010(2) -0.013(2)
C9 0.106(5) 0.069(4) 0.046(3) -0.018(3) -0.025(3) -0.026(3)
C10 0.089(4) 0.072(4) 0.060(3) -0.040(3) 0.005(3) -0.035(3)
C11 0.052(3) 0.068(3) 0.077(3) -0.046(3) 0.001(3) -0.006(3)
C12 0.042(3) 0.051(3) 0.054(3) -0.024(2) -0.005(2) -0.010(2)
C13 0.025(2) 0.033(2) 0.0321(19) -0.0075(16) -0.0034(16) -0.0086(17)
C14 0.043(3) 0.046(3) 0.041(2) -0.012(2) -0.0128(19) -0.011(2)
C15 0.073(4) 0.075(4) 0.044(3) -0.025(3) -0.007(2) -0.027(3)
C16 0.063(3) 0.059(3) 0.083(4) -0.040(3) -0.001(3) -0.026(3)
C17 0.065(3) 0.046(3) 0.064(3) -0.019(2) 0.013(2) -0.033(3)
C18 0.044(3) 0.047(3) 0.044(2) -0.013(2) 0.0027(19) -0.024(2)
C19 0.025(2) 0.028(2) 0.035(2) -0.0041(16) 0.0005(16) -0.0116(17)
C20 0.030(2) 0.032(2) 0.036(2) -0.0054(17) -0.0038(17) -0.0074(18)
C21 0.043(3) 0.046(2) 0.034(2) -0.0165(19) 0.0010(18) -0.015(2)
C22 0.046(3) 0.030(2) 0.045(2) -0.0116(18) 0.000(2) -0.009(2)
C23 0.045(3) 0.032(2) 0.047(2) -0.0065(19) -0.012(2) -0.001(2)
C24 0.042(2) 0.030(2) 0.038(2) -0.0099(17) -0.0060(18) -0.0057(19)
C25 0.027(2) 0.0232(19) 0.040(2) -0.0095(16) -0.0044(16) -0.0062(16)
C26 0.034(2) 0.038(2) 0.042(2) -0.0018(18) -0.0045(18) -0.0123(19)
C27 0.035(2) 0.047(3) 0.056(3) -0.011(2) 0.008(2) -0.017(2)
C28 0.026(2) 0.045(3) 0.066(3) -0.011(2) -0.001(2) -0.010(2)
C29 0.032(2) 0.051(3) 0.060(3) -0.006(2) -0.015(2) -0.010(2)
C30 0.031(2) 0.042(2) 0.048(2) -0.0080(19) -0.0057(19) -0.0110(19)
Si5 0.0298(6) 0.0322(6) 0.0296(5) -0.0032(4) -0.0034(4) -0.0066(5)
Si6 0.0334(6) 0.0308(6) 0.0315(5) -0.0047(4) -0.0048(5) -0.0112(5)
Si7 0.0354(6) 0.0284(6) 0.0294(5) -0.0034(4) -0.0027(4) -0.0088(5)
Si8 0.0282(6) 0.0301(6) 0.0290(5) -0.0045(4) -0.0029(4) -0.0080(5)
O8 0.0304(15) 0.0397(16) 0.0371(14) -0.0033(12) -0.0040(11) -0.0083(13)
O9 0.0338(16) 0.066(2) 0.0351(15) -0.0040(14) 0.0030(12) -0.0121(15)
O10 0.0458(17) 0.0326(15) 0.0431(15) -0.0105(12) -0.0114(13) -0.0060(13)
O11 0.0461(17) 0.0398(16) 0.0429(15) -0.0066(12) -0.0120(13) -0.0153(14)
O12 0.0399(16) 0.0325(14) 0.0305(13) -0.0046(11) -0.0048(11) -0.0157(13)
O13 0.0388(16) 0.0438(16) 0.0393(15) -0.0040(12) -0.0053(12) -0.0196(14)
O14 0.0450(17) 0.0378(16) 0.0339(14) -0.0133(12) -0.0034(12) -0.0029(13)
B2 0.027(2) 0.033(2) 0.034(2) -0.0039(19) -0.0033(19) -0.011(2)
C31 0.030(2) 0.037(2) 0.038(2) -0.0017(17) -0.0058(17) -0.0125(18)
C32 0.044(3) 0.085(4) 0.045(3) -0.001(3) -0.004(2) 0.000(3)
C33 0.038(3) 0.108(5) 0.066(3) -0.017(3) 0.009(3) -0.002(3)
C34 0.036(3) 0.064(4) 0.108(5) 0.002(3) -0.005(3) -0.004(3)
C35 0.046(4) 0.172(7) 0.097(5) 0.070(5) -0.010(3) 0.014(4)
C36 0.044(3) 0.128(5) 0.063(3) 0.035(3) 0.002(3) -0.004(3)
C37 0.038(2) 0.044(3) 0.033(2) -0.0007(18) -0.0028(17) -0.017(2)
C38 0.106(5) 0.039(3) 0.061(3) -0.001(2) -0.017(3) 0.005(3)
C39 0.122(5) 0.043(3) 0.086(4) 0.021(3) -0.041(4) -0.009(3)
C40 0.071(4) 0.088(4) 0.073(4) 0.044(3) -0.039(3) -0.052(4)
C41 0.068(3) 0.101(4) 0.039(2) 0.016(3) -0.025(2) -0.054(3)
C42 0.052(3) 0.064(3) 0.038(2) 0.003(2) -0.013(2) -0.030(2)
C43 0.033(2) 0.037(2) 0.0288(19) -0.0082(16) -0.0028(16) -0.0120(18)
C44 0.071(3) 0.058(3) 0.038(2) -0.012(2) 0.008(2) -0.040(3)
C45 0.110(5) 0.088(4) 0.056(3) -0.032(3) 0.015(3) -0.076(4)
C46 0.074(3) 0.065(3) 0.034(2) -0.015(2) -0.003(2) -0.037(3)
C47 0.063(3) 0.062(3) 0.026(2) -0.002(2) -0.009(2) -0.030(3)
C48 0.064(3) 0.056(3) 0.034(2) -0.001(2) -0.011(2) -0.038(2)
C49 0.043(3) 0.033(2) 0.062(3) 0.002(2) 0.006(2) -0.010(2)
C50 0.068(6) 0.057(5) 0.071(6) -0.012(4) 0.013(5) -0.034(5)
C50A 0.066(5) 0.051(5) 0.081(6) 0.015(4) -0.019(4) -0.024(4)
C51 0.092(6) 0.029(4) 0.090(5) -0.001(4) -0.021(5) -0.019(4)
C51A 0.092(6) 0.029(4) 0.090(5) -0.001(4) -0.021(5) -0.019(4)
C52 0.079(8) 0.047(7) 0.088(8) 0.033(6) -0.048(7) -0.041(6)
C52A 0.066(5) 0.051(5) 0.081(6) 0.015(4) -0.019(4) -0.024(4)
C53 0.076(9) 0.061(8) 0.029(6) 0.015(6) -0.009(5) -0.033(7)
C53A 0.068(6) 0.057(5) 0.071(6) -0.012(4) 0.013(5) -0.034(5)
C54 0.075(9) 0.036(6) 0.049(7) -0.002(5) -0.008(6) -0.030(6)
C54A 0.051(8) 0.053(7) 0.127(13) 0.004(10) 0.020(9) -0.022(6)
C55 0.037(2) 0.033(2) 0.033(2) -0.0048(16) -0.0058(17) -0.0126(18)
C56 0.038(2) 0.043(2) 0.040(2) -0.0041(19) -0.0002(18) -0.013(2)
C57 0.062(3) 0.041(3) 0.037(2) 0.0030(19) -0.012(2) -0.010(2)
C58 0.073(4) 0.049(3) 0.035(2) 0.003(2) -0.001(2) -0.027(3)
C59 0.052(3) 0.065(3) 0.047(3) -0.004(2) 0.004(2) -0.031(3)
C60 0.040(3) 0.057(3) 0.037(2) -0.007(2) 0.0008(19) -0.019(2)

loop_
_atom_type_symbol
_atom_type_description
_atom_type_scat_dispersion_real
_atom_type_scat_dispersion_imag
_atom_type_scat_source
C C 0.0033 0.0016 'International Tables Vol C Tables 4.2.6.8 and 6.1.1.4'
H H 0.0000 0.0000 'International Tables Vol C Tables 4.2.6.8 and 6.1.1.4'
B B 0.0013 0.0007 'International Tables Vol C Tables 4.2.6.8 and 6.1.1.4'
O O 0.0106 0.0060 'International Tables Vol C Tables 4.2.6.8 and 6.1.1.4'
Si Si 0.0817 0.0704 'International Tables Vol C Tables 4.2.6.8 and 6.1.1.4'

loop_
_geom_angle_atom_site_label_1
_geom_angle_atom_site_label_2
_geom_angle_atom_site_label_3
_geom_angle
_geom_angle_site_symmetry_1
_geom_angle_site_symmetry_3
O1 Si1 O3 108.08(14) . .
O1 Si1 O4 110.32(14) . .
O1 Si1 C7 110.94(15) . .
O3 Si1 C7 108.91(15) . .
O4 Si1 O3 109.44(13) . .
O4 Si1 C7 109.13(15) . .
O3 Si2 O5 109.05(13) . .
O3 Si2 O6 108.37(13) . .
O3 Si2 C13 112.28(14) . .
O5 Si2 O6 107.92(13) . .
O5 Si2 C13 109.61(15) . .
O6 Si2 C13 109.51(15) . .
O2 Si3 O7 108.60(13) 2_667 .
O2 Si3 C19 108.46(14) 2_667 .
O5 Si3 O2 108.67(13) . 2_667
O5 Si3 O7 109.33(13) . .
O5 Si3 C19 111.04(15) . .
O7 Si3 C19 110.68(14) . .
O4 Si4 C25 109.67(15) . .
O6 Si4 O4 108.82(13) 2_667 .
O6 Si4 C25 109.72(15) 2_667 .
O7 Si4 O4 110.40(13) . .
O7 Si4 O6 108.31(12) . 2_667
O7 Si4 C25 109.89(15) . .
B1 O1 Si1 157.5(3) . .
B1 O2 Si3 136.9(2) . 2_667
Si2 O3 Si1 150.84(17) . .
Si1 O4 Si4 154.12(17) . .
Si3 O5 Si2 158.92(17) . .
Si2 O6 Si4 140.59(16) . 2_667
Si4 O7 Si3 145.11(16) . .
O1 B1 O2 120.4(3) . .
O1 B1 C1 120.1(3) . .
O2 B1 C1 119.4(3) . .
C2 C1 B1 121.8(4) . .
C2 C1 C6 117.8(4) . .
C6 C1 B1 120.3(4) . .
C1 C2 H2 119.6 . .
C1 C2 C3 120.8(4) . .
C3 C2 H2 119.6 . .
C2 C3 H3 119.8 . .
C4 C3 C2 120.4(5) . .
C4 C3 H3 119.8 . .
C3 C4 H4 120.0 . .
C5 C4 C3 120.1(5) . .
C5 C4 H4 120.0 . .
C4 C5 H5 119.8 . .
C4 C5 C6 120.5(5) . .
C6 C5 H5 119.8 . .
C1 C6 H6 119.8 . .
C5 C6 C1 120.4(4) . .
C5 C6 H6 119.8 . .
C8 C7 Si1 120.9(3) . .
C12 C7 Si1 120.7(3) . .
C12 C7 C8 117.9(4) . .
C7 C8 H8 119.2 . .
C9 C8 C7 121.6(4) . .
C9 C8 H8 119.2 . .
C8 C9 H9 120.1 . .
C8 C9 C10 119.8(5) . .
C10 C9 H9 120.1 . .
C9 C10 H10 120.5 . .
C11 C10 C9 119.0(4) . .
C11 C10 H10 120.5 . .
C10 C11 H11 119.1 . .
C10 C11 C12 121.8(5) . .
C12 C11 H11 119.1 . .
C7 C12 H12 120.1 . .
C11 C12 C7 119.9(4) . .
C11 C12 H12 120.1 . .
C14 C13 Si2 123.6(3) . .
C18 C13 Si2 120.0(3) . .
C18 C13 C14 116.4(4) . .
C13 C14 H14 119.7 . .
C15 C14 C13 120.7(4) . .
C15 C14 H14 119.7 . .
C14 C15 H15 119.4 . .
C16 C15 C14 121.2(4) . .
C16 C15 H15 119.4 . .
C15 C16 H16 120.1 . .
C15 C16 C17 119.8(4) . .
C17 C16 H16 120.1 . .
C16 C17 H17 120.3 . .
C16 C17 C18 119.5(4) . .
C18 C17 H17 120.3 . .
C13 C18 H18 118.7 . .
C17 C18 C13 122.5(4) . .
C17 C18 H18 118.7 . .
C20 C19 Si3 121.4(3) . .
C24 C19 Si3 121.7(3) . .
C24 C19 C20 116.9(3) . .
C19 C20 H20 119.2 . .
C21 C20 C19 121.7(3) . .
C21 C20 H20 119.2 . .
C20 C21 H21 120.3 . .
C22 C21 C20 119.5(4) . .
C22 C21 H21 120.3 . .
C21 C22 H22 120.0 . .
C21 C22 C23 120.1(4) . .
C23 C22 H22 120.0 . .
C22 C23 H23 120.0 . .
C24 C23 C22 120.1(4) . .
C24 C23 H23 120.0 . .
C19 C24 H24 119.1 . .
C23 C24 C19 121.7(4) . .
C23 C24 H24 119.1 . .
C26 C25 Si4 121.3(3) . .
C30 C25 Si4 121.9(3) . .
C30 C25 C26 116.8(3) . .
C25 C26 H26 119.1 . .
C27 C26 C25 121.8(4) . .
C27 C26 H26 119.1 . .
C26 C27 H27 120.2 . .
C28 C27 C26 119.7(4) . .
C28 C27 H27 120.2 . .
C27 C28 H28 119.9 . .
C29 C28 C27 120.2(4) . .
C29 C28 H28 119.9 . .
C28 C29 H29 120.0 . .
C28 C29 C30 119.9(4) . .
C30 C29 H29 120.0 . .
C25 C30 H30 119.2 . .
C29 C30 C25 121.7(4) . .
C29 C30 H30 119.2 . .
O9 Si5 O11 107.35(15) . .
O9 Si5 C37 110.88(16) . .
O10 Si5 O9 110.27(16) . .
O10 Si5 O11 110.76(14) . .
O10 Si5 C37 108.41(16) . .
O11 Si5 C37 109.19(16) . .
O10 Si6 O13 108.61(15) . .
O10 Si6 C43 111.27(15) . .
O12 Si6 O10 108.88(13) . .
O12 Si6 O13 109.95(14) . .
O12 Si6 C43 108.34(15) . .
O13 Si6 C43 109.78(15) . .
O11 Si7 O12 107.87(14) 2_576 .
O11 Si7 C49 111.48(18) 2_576 .
O12 Si7 C49 109.14(18) . .
O14 Si7 O11 109.01(15) . 2_576
O14 Si7 O12 107.68(13) . .
O14 Si7 C49 111.52(17) . .
O8 Si8 O13 109.58(14) . 2_576
O8 Si8 O14 108.88(14) . .
O8 Si8 C55 110.53(16) . .
O13 Si8 C55 109.37(15) 2_576 .
O14 Si8 O13 108.80(15) . 2_576
O14 Si8 C55 109.65(15) . .
B2 O8 Si8 142.6(3) . .
B2 O9 Si5 158.4(3) . .
Si5 O10 Si6 160.10(19) . .
Si5 O11 Si7 153.91(19) . 2_576
Si6 O12 Si7 138.67(16) . .
Si8 O13 Si6 152.60(19) 2_576 .
Si8 O14 Si7 155.16(18) . .
O8 B2 C31 119.1(3) . .
O9 B2 O8 121.4(3) . .
O9 B2 C31 119.4(3) . .
C32 C31 B2 122.2(4) . .
C32 C31 C36 115.2(4) . .
C36 C31 B2 122.5(4) . .
C31 C32 H32 118.4 . .
C31 C32 C33 123.3(4) . .
C33 C32 H32 118.4 . .
C32 C33 H33 119.9 . .
C34 C33 C32 120.1(5) . .
C34 C33 H33 119.9 . .
C33 C34 H34 120.8 . .
C33 C34 C35 118.5(5) . .
C35 C34 H34 120.8 . .
C34 C35 H35 119.2 . .
C34 C35 C36 121.6(5) . .
C36 C35 H35 119.2 . .
C31 C36 C35 121.2(5) . .
C31 C36 H36 119.4 . .
C35 C36 H36 119.4 . .
C38 C37 Si5 122.3(3) . .
C38 C37 C42 116.6(4) . .
C42 C37 Si5 121.0(3) . .
C37 C38 H38 119.3 . .
C39 C38 C37 121.3(5) . .
C39 C38 H38 119.3 . .
C38 C39 H39 119.5 . .
C40 C39 C38 121.0(5) . .
C40 C39 H39 119.5 . .
C39 C40 H40 120.0 . .
C39 C40 C41 120.1(5) . .
C41 C40 H40 120.0 . .
C40 C41 H41 120.2 . .
C40 C41 C42 119.7(5) . .
C42 C41 H41 120.2 . .
C37 C42 H42 119.3 . .
C41 C42 C37 121.4(5) . .
C41 C42 H42 119.3 . .
C44 C43 Si6 121.1(3) . .
C44 C43 C48 117.4(4) . .
C48 C43 Si6 121.4(3) . .
C43 C44 H44 119.6 . .
C43 C44 C45 120.8(4) . .
C45 C44 H44 119.6 . .
C44 C45 H45 119.7 . .
C46 C45 C44 120.6(4) . .
C46 C45 H45 119.7 . .
C45 C46 H46 120.0 . .
C45 C46 C47 119.9(4) . .
C47 C46 H46 120.0 . .
C46 C47 H47 120.4 . .
C46 C47 C48 119.2(4) . .
C48 C47 H47 120.4 . .
C43 C48 H48 119.0 . .
C47 C48 C43 122.0(4) . .
C47 C48 H48 119.0 . .
C50 C49 Si7 115.2(4) . .
C50A C49 Si7 116.8(5) . .
C54 C49 Si7 130.7(6) . .
C54 C49 C50 112.0(7) . .
C54A C49 Si7 124.7(7) . .
C54A C49 C50A 115.2(8) . .
C49 C50 H50 120.0 . .
C51 C50 C49 120.0(8) . .
C51 C50 H50 120.0 . .
C49 C50A H50A 120.3 . .
C51A C50A C49 119.4(9) . .
C51A C50A H50A 120.3 . .
C50 C51 H51 119.8 . .
C52 C51 C50 120.3(10) . .
C52 C51 H51 119.8 . .
C50A C51A H51A 119.4 . .
C52A C51A C50A 121.3(10) . .
C52A C51A H51A 119.4 . .
C51 C52 H52 119.7 . .
C51 C52 C53 120.7(9) . .
C53 C52 H52 119.7 . .
C51A C52A H52A 121.2 . .
C51A C52A C53A 117.6(12) . .
C53A C52A H52A 121.2 . .
C52 C53 H53 121.2 . .
C54 C53 C52 117.6(11) . .
C54 C53 H53 121.2 . .
C52A C53A H53A 118.5 . .
C52A C53A C54A 123.0(15) . .
C54A C53A H53A 118.5 . .
C49 C54 C53 127.5(12) . .
C49 C54 H54 116.2 . .
C53 C54 H54 116.2 . .
C49 C54A C53A 121.6(13) . .
C49 C54A H54A 119.2 . .
C53A C54A H54A 119.2 . .
C56 C55 Si8 118.6(3) . .
C60 C55 Si8 124.1(3) . .
C60 C55 C56 117.2(3) . .
C55 C56 H56 119.1 . .
C57 C56 C55 121.8(4) . .
C57 C56 H56 119.1 . .
C56 C57 H57 120.2 . .
C58 C57 C56 119.5(4) . .
C58 C57 H57 120.2 . .
C57 C58 H58 119.9 . .
C59 C58 C57 120.2(4) . .
C59 C58 H58 119.9 . .
C58 C59 H59 119.8 . .
C58 C59 C60 120.3(4) . .
C60 C59 H59 119.8 . .
C55 C60 C59 120.8(4) . .
C55 C60 H60 119.6 . .
C59 C60 H60 119.6 . .

loop_
_geom_bond_atom_site_label_1
_geom_bond_atom_site_label_2
_geom_bond_distance
_geom_bond_site_symmetry_2
Si1 O1 1.599(3) .
Si1 O3 1.619(2) .
Si1 O4 1.607(2) .
Si1 C7 1.838(4) .
Si2 O3 1.611(2) .
Si2 O5 1.616(2) .
Si2 O6 1.617(2) .
Si2 C13 1.836(4) .
Si3 O2 1.621(2) 2_667
Si3 O5 1.610(2) .
Si3 O7 1.622(3) .
Si3 C19 1.842(4) .
Si4 O4 1.621(2) .
Si4 O6 1.620(2) 2_667
Si4 O7 1.619(2) .
Si4 C25 1.828(4) .
O1 B1 1.364(5) .
O2 Si3 1.621(2) 2_667
O2 B1 1.377(5) .
O6 Si4 1.620(2) 2_667
B1 C1 1.554(5) .
C1 C2 1.385(5) .
C1 C6 1.395(5) .
C2 H2 0.9500 .
C2 C3 1.386(5) .
C3 H3 0.9500 .
C3 C4 1.366(7) .
C4 H4 0.9500 .
C4 C5 1.355(8) .
C5 H5 0.9500 .
C5 C6 1.394(6) .
C6 H6 0.9500 .
C7 C8 1.388(5) .
C7 C12 1.385(5) .
C8 H8 0.9500 .
C8 C9 1.373(6) .
C9 H9 0.9500 .
C9 C10 1.381(7) .
C10 H10 0.9500 .
C10 C11 1.358(7) .
C11 H11 0.9500 .
C11 C12 1.382(6) .
C12 H12 0.9500 .
C13 C14 1.397(5) .
C13 C18 1.396(5) .
C14 H14 0.9500 .
C14 C15 1.370(6) .
C15 H15 0.9500 .
C15 C16 1.366(6) .
C16 H16 0.9500 .
C16 C17 1.366(6) .
C17 H17 0.9500 .
C17 C18 1.368(5) .
C18 H18 0.9500 .
C19 C20 1.399(5) .
C19 C24 1.392(5) .
C20 H20 0.9500 .
C20 C21 1.390(5) .
C21 H21 0.9500 .
C21 C22 1.375(5) .
C22 H22 0.9500 .
C22 C23 1.380(5) .
C23 H23 0.9500 .
C23 C24 1.377(5) .
C24 H24 0.9500 .
C25 C26 1.397(5) .
C25 C30 1.392(5) .
C26 H26 0.9500 .
C26 C27 1.382(5) .
C27 H27 0.9500 .
C27 C28 1.376(6) .
C28 H28 0.9500 .
C28 C29 1.371(6) .
C29 H29 0.9500 .
C29 C30 1.383(5) .
C30 H30 0.9500 .
Si5 O9 1.602(3) .
Si5 O10 1.597(3) .
Si5 O11 1.608(3) .
Si5 C37 1.845(4) .
Si6 O10 1.615(3) .
Si6 O12 1.612(2) .
Si6 O13 1.615(3) .
Si6 C43 1.845(4) .
Si7 O11 1.614(3) 2_576
Si7 O12 1.618(2) .
Si7 O14 1.610(3) .
Si7 C49 1.823(4) .
Si8 O8 1.607(3) .
Si8 O13 1.614(3) 2_576
Si8 O14 1.608(3) .
Si8 C55 1.841(4) .
O8 B2 1.373(5) .
O9 B2 1.356(5) .
O11 Si7 1.614(3) 2_576
O13 Si8 1.614(3) 2_576
B2 C31 1.547(6) .
C31 C32 1.364(5) .
C31 C36 1.375(6) .
C32 H32 0.9500 .
C32 C33 1.382(6) .
C33 H33 0.9500 .
C33 C34 1.339(7) .
C34 H34 0.9500 .
C34 C35 1.344(7) .
C35 H35 0.9500 .
C35 C36 1.384(7) .
C36 H36 0.9500 .
C37 C38 1.379(6) .
C37 C42 1.398(5) .
C38 H38 0.9500 .
C38 C39 1.378(6) .
C39 H39 0.9500 .
C39 C40 1.345(8) .
C40 H40 0.9500 .
C40 C41 1.363(7) .
C41 H41 0.9500 .
C41 C42 1.383(6) .
C42 H42 0.9500 .
C43 C44 1.365(5) .
C43 C48 1.388(5) .
C44 H44 0.9500 .
C44 C45 1.399(6) .
C45 H45 0.9500 .
C45 C46 1.357(6) .
C46 H46 0.9500 .
C46 C47 1.367(6) .
C47 H47 0.9500 .
C47 C48 1.384(5) .
C48 H48 0.9500 .
C49 C50 1.528(10) .
C49 C50A 1.455(10) .
C49 C54 1.340(14) .
C49 C54A 1.292(15) .
C50 H50 0.9500 .
C50 C51 1.395(12) .
C50A H50A 0.9500 .
C50A C51A 1.400(12) .
C51 H51 0.9500 .
C51 C52 1.372(14) .
C51A H51A 0.9500 .
C51A C52A 1.308(15) .
C52 H52 0.9500 .
C52 C53 1.399(19) .
C52A H52A 0.9500 .
C52A C53A 1.348(18) .
C53 H53 0.9500 .
C53 C54 1.375(18) .
C53A H53A 0.9500 .
C53A C54A 1.385(19) .
C54 H54 0.9500 .
C54A H54A 0.9500 .
C55 C56 1.399(5) .
C55 C60 1.389(5) .
C56 H56 0.9500 .
C56 C57 1.379(5) .
C57 H57 0.9500 .
C57 C58 1.372(6) .
C58 H58 0.9500 .
C58 C59 1.367(6) .
C59 H59 0.9500 .
C59 C60 1.390(5) .
C60 H60 0.9500 .
